data_7207156
loop_
_publ_author_name
'Gao, Ming-Juan'
'Yang, Ping'
'Cai, Bin'
'Dai, Jing-Wei'
'Wu, Jian-Zhong'
'Yu, Ying'

_publ_section_title
;
 Spontaneous resolution of lanthanide coordination polymers with
 2-hydroxypyrimidine-4,6-dicarboxylic acid
;
_journal_issue 4
_journal_name_full CrystEngComm
_journal_page_first 1264
_journal_paper_doi 10.1039/c1ce06090b
_journal_volume 14
_journal_year 2012
_chemical_formula_moiety 'C6 H5 Gd N2 O7, 1.18(H2 O), 0.34(O), 0.68(H)'
_chemical_formula_sum 'C6 H8.04 Gd N2 O8.52'
_chemical_formula_weight 401.73
_chemical_name_systematic
;
?
;
_space_group_IT_number 155
_symmetry_cell_setting trigonal
_symmetry_space_group_name_Hall 'R 3 2"'
_symmetry_space_group_name_H-M 'R 3 2 :H'
_atom_sites_solution_hydrogens geom
_atom_sites_solution_primary direct
_atom_sites_solution_secondary difmap
_audit_creation_method SHELXL-97
_cell_angle_alpha 90.00
_cell_angle_beta 90.00
_cell_angle_gamma 120.00
_cell_formula_units_Z 9
_cell_length_a 12.4390(9)
_cell_length_b 12.4390(9)
_cell_length_c 19.6700(15)
_cell_measurement_reflns_used 3085
_cell_measurement_temperature 296(2)
_cell_measurement_theta_max 27.88
_cell_measurement_theta_min 2.80
_cell_volume 2635.8(3)
_computing_cell_refinement 'APEX2 (Bruker, 2004)'
_computing_data_collection 'APEX2 (Bruker, 2004)'
_computing_data_reduction 'APEX2 (Bruker, 2004)'
_computing_molecular_graphics 'ORTEP-3 (Farrugia, 1997)'
_computing_publication_material 'PLATON (Spek, 2009)'
_computing_structure_refinement 'SHELXL-97 (Sheldrick, 2008)'
_computing_structure_solution 'SHELXS-97 (Sheldrick, 2008)'
_diffrn_ambient_temperature 296(2)
_diffrn_measured_fraction_theta_full 1.000
_diffrn_measured_fraction_theta_max 1.000
_diffrn_radiation_monochromator graphite
_diffrn_radiation_source 'fine-focus sealed tube'
_diffrn_radiation_type MoK\a
_diffrn_radiation_wavelength 0.71073
_diffrn_reflns_av_R_equivalents 0.0284
_diffrn_reflns_av_sigmaI/netI 0.0269
_diffrn_reflns_limit_h_max 15
_diffrn_reflns_limit_h_min -13
_diffrn_reflns_limit_k_max 15
_diffrn_reflns_limit_k_min -15
_diffrn_reflns_limit_l_max 24
_diffrn_reflns_limit_l_min -22
_diffrn_reflns_number 4882
_diffrn_reflns_theta_full 25.99
_diffrn_reflns_theta_max 25.99
_diffrn_reflns_theta_min 2.16
_exptl_absorpt_coefficient_mu 5.699
_exptl_absorpt_correction_T_max 0.8041
_exptl_absorpt_correction_T_min 0.3299
_exptl_absorpt_correction_type multi-scan
_exptl_absorpt_process_details 'SADABS (Bruker, 2002)'
_exptl_crystal_colour red
_exptl_crystal_density_diffrn 2.278
_exptl_crystal_density_method 'not measured'
_exptl_crystal_description block
_exptl_crystal_F_000 1711.9
_exptl_crystal_size_max 0.25
_exptl_crystal_size_mid 0.17
_exptl_crystal_size_min 0.04
_refine_diff_density_max 0.361
_refine_diff_density_min -0.439
_refine_diff_density_rms 0.078
_refine_ls_abs_structure_details 'Flack H D (1983), Acta Cryst. A39, 876-881'
_refine_ls_abs_structure_Flack 0.005(15)
_refine_ls_extinction_method none
_refine_ls_goodness_of_fit_ref 1.017
_refine_ls_hydrogen_treatment constr
_refine_ls_matrix_type full
_refine_ls_number_parameters 89
_refine_ls_number_reflns 1165
_refine_ls_number_restraints 0
_refine_ls_restrained_S_all 1.017
_refine_ls_R_factor_all 0.0156
_refine_ls_R_factor_gt 0.0152
_refine_ls_shift/su_max 0.000
_refine_ls_shift/su_mean 0.000
_refine_ls_structure_factor_coef Fsqd
_refine_ls_weighting_details 'calc w=1/[\s^2^(Fo^2^)+(0.0149P)^2^+0.0000P] where P=(Fo^2^+2Fc^2^)/3'
_refine_ls_weighting_scheme calc
_refine_ls_wR_factor_gt 0.0338
_refine_ls_wR_factor_ref 0.0339
_reflns_number_gt 1149
_reflns_number_total 1165
_reflns_threshold_expression >2sigma(I)
_cod_data_source_file c1ce06090b.txt
_cod_data_source_block 2b
_cod_original_sg_symbol_H-M 'R 3 2'
_cod_database_code 7207156

loop_
_symmetry_equiv_pos_as_xyz
'x, y, z'
'-y, x-y, z'
'-x+y, -x, z'
'y, x, -z'
'x-y, -y, -z'
'-x, -x+y, -z'
'x+2/3, y+1/3, z+1/3'
'-y+2/3, x-y+1/3, z+1/3'
'-x+y+2/3, -x+1/3, z+1/3'
'y+2/3, x+1/3, -z+1/3'
'x-y+2/3, -y+1/3, -z+1/3'
'-x+2/3, -x+y+1/3, -z+1/3'
'x+1/3, y+2/3, z+2/3'
'-y+1/3, x-y+2/3, z+2/3'
'-x+y+1/3, -x+2/3, z+2/3'
'y+1/3, x+2/3, -z+2/3'
'x-y+1/3, -y+2/3, -z+2/3'
'-x+1/3, -x+y+2/3, -z+2/3'

loop_
_atom_site_label
_atom_site_type_symbol
_atom_site_fract_x
_atom_site_fract_y
_atom_site_fract_z
_atom_site_U_iso_or_equiv
_atom_site_adp_type
_atom_site_occupancy
_atom_site_symmetry_multiplicity
_atom_site_calc_flag
_atom_site_refinement_flags
C1 C 0.1111(4) 0.2241(3) 0.22108(15) 0.0231(8) Uani 1 1 d .
C2 C 0.0826(3) 0.2813(3) 0.2807(2) 0.0212(11) Uani 1 1 d .
C3 C 0.1679(5) 0.3333 0.3333 0.0282(14) Uani 1 2 d S
H3 H 0.2426 0.3333 0.3333 0.034 Uiso 1 2 calc SR
C4 C -0.0522(5) 0.3333 0.3333 0.0180(12) Uani 1 2 d S
Gd1 Gd 0.3333 0.15533(2) 0.1667 0.01087(7) Uani 1 2 d S
N1 N -0.0250(3) 0.2801(3) 0.27935(14) 0.0162(7) Uani 1 1 d .
O1 O 0.2027(3) 0.2098(3) 0.22605(14) 0.0353(8) Uani 1 1 d .
O2 O 0.0424(3) 0.1986(3) 0.16980(13) 0.0305(8) Uani 1 1 d .
O3 O -0.1532(3) 0.3333 0.3333 0.0232(9) Uani 1 2 d S
O1W O 0.2058(2) 0.1747(2) 0.08410(13) 0.0226(6) Uani 1 1 d .
H1W H 0.1334 0.1607 0.0894 0.034 Uiso 1 1 d R
H2W H 0.2014 0.1415 0.0470 0.034 Uiso 1 1 d R
O2W O 0.2558(13) 0.4573(12) 0.1019(7) 0.264(13) Uani 0.589(17) 1 d P
H3W H 0.2144 0.3803 0.1118 0.396 Uiso 0.589(17) 1 d PR
H4W H 0.2533 0.4979 0.1341 0.396 Uiso 0.589(17) 1 d PR
O3W O 0.3333 0.6667 0.0195(8) 0.126(8) Uani 0.511(18) 3 d SP
H5W H 0.3509 0.6155 0.0397 0.188 Uiso 0.170(6) 1 d PR
H6W H 0.3939 0.7395 0.0126 0.188 Uiso 0.170(6) 1 d PR

loop_
_atom_site_aniso_label
_atom_site_aniso_U_11
_atom_site_aniso_U_22
_atom_site_aniso_U_33
_atom_site_aniso_U_23
_atom_site_aniso_U_13
_atom_site_aniso_U_12
C1 0.020(2) 0.035(2) 0.0197(16) -0.0136(15) -0.009(2) 0.018(2)
C2 0.0201(19) 0.035(3) 0.017(2) -0.0050(15) -0.0019(15) 0.0194(18)
C3 0.0195(17) 0.050(4) 0.025(3) -0.019(2) -0.0097(11) 0.025(2)
C4 0.017(3) 0.020(3) 0.017(2) -0.004(2) -0.0020(10) 0.0102(13)
Gd1 0.00936(13) 0.01190(10) 0.01049(11) 0.00007(5) 0.00015(9) 0.00468(7)
N1 0.0124(15) 0.0228(17) 0.0178(15) -0.0065(13) -0.0028(12) 0.0119(13)
O1 0.0295(17) 0.070(2) 0.0252(15) -0.0170(15) -0.0091(13) 0.0389(18)
O2 0.0231(15) 0.057(2) 0.0211(16) -0.0195(14) -0.0104(12) 0.0276(15)
O3 0.0160(15) 0.035(2) 0.025(2) -0.0163(18) -0.0082(9) 0.0173(12)
O1W 0.0243(15) 0.0342(16) 0.0157(13) -0.0046(11) -0.0030(11) 0.0194(13)
O2W 0.166(16) 0.155(13) 0.35(2) 0.109(12) -0.002(15) -0.011(12)
O3W 0.105(9) 0.105(9) 0.167(18) 0.000 0.000 0.053(5)

loop_
_atom_type_symbol
_atom_type_description
_atom_type_scat_dispersion_real
_atom_type_scat_dispersion_imag
_atom_type_scat_source
C C 0.0033 0.0016 'International Tables Vol C Tables 4.2.6.8 and 6.1.1.4'
H H 0.0000 0.0000 'International Tables Vol C Tables 4.2.6.8 and 6.1.1.4'
N N 0.0061 0.0033 'International Tables Vol C Tables 4.2.6.8 and 6.1.1.4'
O O 0.0106 0.0060 'International Tables Vol C Tables 4.2.6.8 and 6.1.1.4'
Gd Gd -0.1653 3.9035 'International Tables Vol C Tables 4.2.6.8 and 6.1.1.4'

loop_
_geom_angle_atom_site_label_1
_geom_angle_atom_site_label_2
_geom_angle_atom_site_label_3
_geom_angle
_geom_angle_site_symmetry_1
_geom_angle_site_symmetry_3
O1 C1 O2 125.7(3) . .
O1 C1 C2 117.2(3) . .
O2 C1 C2 117.0(4) . .
N1 C2 C3 123.3(4) . .
N1 C2 C1 116.9(3) . .
C3 C2 C1 119.7(4) . .
C2 C3 C2 115.9(5) 17 .
C2 C3 H3 122.1 17 .
C2 C3 H3 122.1 . .
O3 C4 N1 119.0(2) . 17
O3 C4 N1 119.0(2) . .
N1 C4 N1 122.0(5) 17 .
O2 Gd1 O2 109.15(16) 11 3
O2 Gd1 O1 149.88(8) 11 .
O2 Gd1 O1 82.37(11) 3 .
O2 Gd1 O1 82.37(11) 11 12
O2 Gd1 O1 149.88(8) 3 12
O1 Gd1 O1 101.67(17) . 12
O2 Gd1 O1W 78.38(9) 11 12
O2 Gd1 O1W 135.11(9) 3 12
O1 Gd1 O1W 74.35(9) . 12
O1 Gd1 O1W 73.58(9) 12 12
O2 Gd1 O1W 135.11(9) 11 .
O2 Gd1 O1W 78.38(9) 3 .
O1 Gd1 O1W 73.58(9) . .
O1 Gd1 O1W 74.35(9) 12 .
O1W Gd1 O1W 128.13(12) 12 .
O2 Gd1 N1 64.57(8) 11 11
O2 Gd1 N1 78.48(10) 3 11
O1 Gd1 N1 145.38(9) . 11
O1 Gd1 N1 82.10(10) 12 11
O1W Gd1 N1 137.94(9) 12 11
O1W Gd1 N1 74.48(9) . 11
O2 Gd1 N1 78.48(10) 11 3
O2 Gd1 N1 64.57(8) 3 3
O1 Gd1 N1 82.10(10) . 3
O1 Gd1 N1 145.38(9) 12 3
O1W Gd1 N1 74.48(9) 12 3
O1W Gd1 N1 137.93(9) . 3
N1 Gd1 N1 114.26(13) 11 3
C2 N1 C4 117.7(3) . .
C2 N1 Gd1 113.0(2) . 2
C4 N1 Gd1 129.2(3) . 2
C1 O1 Gd1 144.6(2) . .
C1 O2 Gd1 126.4(2) . 2
Gd1 O1W H1W 127.0 . .
Gd1 O1W H2W 115.7 . .
H1W O1W H2W 102.2 . .
H3W O2W H4W 109.1 . .
H5W O3W H6W 116.2 . .

loop_
_geom_bond_atom_site_label_1
_geom_bond_atom_site_label_2
_geom_bond_distance
_geom_bond_site_symmetry_2
C1 O1 1.243(5) .
C1 O2 1.256(4) .
C1 C2 1.503(5) .
C2 N1 1.331(4) .
C2 C3 1.389(5) .
C3 C2 1.389(5) 17
C3 H3 0.9300 .
C4 O3 1.256(8) .
C4 N1 1.380(4) 17
C4 N1 1.380(4) .
Gd1 O2 2.343(3) 11
Gd1 O2 2.343(3) 3
Gd1 O1 2.358(3) .
Gd1 O1 2.358(3) 12
Gd1 O1W 2.366(3) 12
Gd1 O1W 2.366(3) .
Gd1 N1 2.664(3) 11
Gd1 N1 2.664(3) 3
N1 Gd1 2.664(3) 2
O2 Gd1 2.343(3) 2
O1W H1W 0.8333 .
O1W H2W 0.8273 .
O2W H3W 0.8524 .
O2W H4W 0.8205 .
O3W H5W 0.8658 .
O3W H6W 0.8512 .
